data_7043407
loop_
_publ_author_name
'Moreno-Alc\'antar, Luis Guillermo'
'Hess, Kristopher'
'Guevara-Vela, Jos\'e Manuel'
'Rocha-Rinza, Tom\'as'
'Mart\'in Pend\'as, Angel'
'Flores-Alamo, Marcos'
'Torrens, Hugo'

_publ_section_title
;
 \p-Backbonding and non-covalent interactions in JohnPhos and
 polyfluorothiolate complexes of gold(I)
;
_journal_name_full 'Dalton Trans.'
_journal_paper_doi 10.1039/C7DT00961E
_journal_year 2017
_chemical_formula_moiety 'C26 H28 Au F4 P S'
_chemical_formula_sum 'C26 H28 Au F4 P S'
_chemical_formula_weight 676.48
_space_group_IT_number 61
_symmetry_cell_setting orthorhombic
_symmetry_Int_Tables_number 61
_symmetry_space_group_name_Hall '-P 2ac 2ab'
_symmetry_space_group_name_H-M 'P b c a'
_atom_sites_solution_hydrogens geom
_audit_conform_dict_location ftp://ftp.iucr.org/pub/cif_core.dic
_audit_conform_dict_name cif_core.dic
_audit_conform_dict_version 2.4.3
_audit_creation_date 2016-10-24T13:26:25-00:00
_audit_creation_method 'WinGX routine CIF_UPDATE'
_audit_update_record
;
2017-02-10 deposited with the CCDC.
2017-06-22 downloaded from the CCDC.
;
_cell_angle_alpha 90
_cell_angle_beta 90
_cell_angle_gamma 90
_cell_formula_units_Z 8
_cell_length_a 10.3561(2)
_cell_length_b 19.2100(5)
_cell_length_c 25.7190(6)
_cell_measurement_reflns_used 12390
_cell_measurement_temperature 298(2)
_cell_measurement_theta_max 29.6243
_cell_measurement_theta_min 3.5544
_cell_volume 5116.6(2)
_computing_cell_refinement
;
        CrysAlisPro, Agilent Technologies,
        Version 1.171.36.32 (release 02-08-2013 CrysAlis171 .NET)
        (compiled Aug  2 2013,16:46:58)
;
_computing_data_collection
;
        CrysAlisPro, Agilent Technologies,
        Version 1.171.36.32 (release 02-08-2013 CrysAlis171 .NET)
        (compiled Aug  2 2013,16:46:58)
;
_computing_data_reduction
;
        CrysAlisPro, Agilent Technologies,
        Version 1.171.36.32 (release 02-08-2013 CrysAlis171 .NET)
        (compiled Aug  2 2013,16:46:58)
;
_computing_molecular_graphics
;
          'Ortep-3 for Windows (Farrugia, 1997)'
      L. J. Farrugia, J. Appl. Crystallogr., 1997, 30, 565.
;
_computing_publication_material
;    
        'WinGX publication routines (Farrugia, 1999)'                 
    L. J. Farrugia, J. Appl. Crystallogr., 1999, 32, 837-838.
;
_computing_structure_refinement 'SHELXL-2014 (Sheldrick, 2015)'
_computing_structure_solution
;
      'SHELXS-2014 (Sheldrick, 2015)'
      Sheldrick, G. M. (2015). Acta Cryst. A71, 3--8.
;
_diffrn_ambient_temperature 298(2)
_diffrn_detector_area_resol_mean 10.4685
_diffrn_measured_fraction_theta_full 0.997
_diffrn_measured_fraction_theta_max 0.92
_diffrn_measurement_device_type 'Xcalibur, Atlas, Gemini'
_diffrn_measurement_method '\w scans'
_diffrn_orient_matrix_UB_11 -0.0649388
_diffrn_orient_matrix_UB_12 0.0055039
_diffrn_orient_matrix_UB_13 0.0077346
_diffrn_orient_matrix_UB_21 -0.017063
_diffrn_orient_matrix_UB_22 0.0073518
_diffrn_orient_matrix_UB_23 -0.0261427
_diffrn_orient_matrix_UB_31 -0.0135179
_diffrn_orient_matrix_UB_32 -0.0357594
_diffrn_orient_matrix_UB_33 -0.0041824
_diffrn_radiation_monochromator graphite
_diffrn_radiation_type MoK\a
_diffrn_radiation_wavelength 0.71073
_diffrn_reflns_av_R_equivalents 0.0328
_diffrn_reflns_av_unetI/netI 0.0368
_diffrn_reflns_Laue_measured_fraction_full 0.997
_diffrn_reflns_Laue_measured_fraction_max 0.92
_diffrn_reflns_limit_h_max 14
_diffrn_reflns_limit_h_min -14
_diffrn_reflns_limit_k_max 24
_diffrn_reflns_limit_k_min -25
_diffrn_reflns_limit_l_max 33
_diffrn_reflns_limit_l_min -32
_diffrn_reflns_number 42047
_diffrn_reflns_point_group_measured_fraction_full 0.997
_diffrn_reflns_point_group_measured_fraction_max 0.92
_diffrn_reflns_theta_full 25.242
_diffrn_reflns_theta_max 29.624
_diffrn_reflns_theta_min 3.73
_exptl_absorpt_coefficient_mu 5.936
_exptl_absorpt_correction_T_max 0.354
_exptl_absorpt_correction_T_min 0.132
_exptl_absorpt_correction_type analytical
_exptl_absorpt_process_details
;
        CrysAlisPro, Agilent Technologies,
        Version 1.171.36.32 (release 02-08-2013 CrysAlis171 .NET)
        (compiled Aug  2 2013,16:46:58)
Analytical numeric absorption correction using a multifaceted crystal
                        model based on expressions derived by R.C. Clark & J.S.
        (Clark, R. C. & Reid, J. S. (1995). Acta Cryst. A51, 887-897)
;
_exptl_crystal_colour colourless
_exptl_crystal_density_diffrn 1.756
_exptl_crystal_description prism
_exptl_crystal_F_000 2640
_exptl_crystal_size_max 0.5319
_exptl_crystal_size_mid 0.2844
_exptl_crystal_size_min 0.1914
_refine_diff_density_max 0.88
_refine_diff_density_min -0.798
_refine_diff_density_rms 0.08
_refine_ls_extinction_method none
_refine_ls_goodness_of_fit_ref 1.076
_refine_ls_hydrogen_treatment constr
_refine_ls_matrix_type full
_refine_ls_number_parameters 304
_refine_ls_number_reflns 6643
_refine_ls_number_restraints 0
_refine_ls_restrained_S_all 1.076
_refine_ls_R_factor_all 0.0551
_refine_ls_R_factor_gt 0.0322
_refine_ls_shift/su_max 0.002
_refine_ls_shift/su_mean 0
_refine_ls_structure_factor_coef Fsqd
_refine_ls_weighting_details 'w=1/[\s^2^(Fo^2^)+(0.0203P)^2^+7.1388P] where P=(Fo^2^+2Fc^2^)/3'
_refine_ls_weighting_scheme calc
_refine_ls_wR_factor_gt 0.0586
_refine_ls_wR_factor_ref 0.0658
_reflns_Friedel_coverage 0
_reflns_number_gt 4859
_reflns_number_total 6643
_reflns_threshold_expression 'I > 2\s(I)'
_cod_data_source_file c7dt00961e2.cif
_cod_data_source_block khc2
_cod_database_code 7043407

loop_
_symmetry_equiv_pos_as_xyz
'x, y, z'
'-x+1/2, -y, z+1/2'
'x+1/2, -y+1/2, -z'
'-x, y+1/2, -z+1/2'
'-x, -y, -z'
'x-1/2, y, -z-1/2'
'-x-1/2, y-1/2, z'
'x, -y-1/2, z-1/2'

loop_
_atom_site_label
_atom_site_type_symbol
_atom_site_fract_x
_atom_site_fract_y
_atom_site_fract_z
_atom_site_U_iso_or_equiv
_atom_site_adp_type
_atom_site_occupancy
_atom_site_site_symmetry_order
_atom_site_calc_flag
_atom_site_refinement_flags_posn
_atom_site_refinement_flags_adp
AU1 Au 0.64348(2) 0.27622(2) 0.10947(2) 0.04617(5) Uani 1 1 d . .
C1 C 0.3974(4) 0.3604(2) 0.15143(17) 0.0607(11) Uani 1 1 d . .
H1 H 0.432728 0.379786 0.181339 0.073 Uiso 1 1 calc R U
C2 C 0.3131(5) 0.3048(3) 0.1557(2) 0.0733(13) Uani 1 1 d . .
H2 H 0.292456 0.287004 0.188303 0.088 Uiso 1 1 calc R U
C3 C 0.2605(4) 0.2763(3) 0.1123(2) 0.0737(13) Uani 1 1 d . .
H3 H 0.204572 0.238571 0.115142 0.088 Uiso 1 1 calc R U
C4 C 0.2896(4) 0.3027(3) 0.0648(2) 0.0781(15) Uani 1 1 d . .
H4 H 0.252169 0.28337 0.035227 0.094 Uiso 1 1 calc R U
C5 C 0.3739(4) 0.3579(3) 0.05976(18) 0.0667(12) Uani 1 1 d . .
H5 H 0.393246 0.375168 0.0269 0.08 Uiso 1 1 calc R U
C6 C 0.4300(4) 0.3877(2) 0.10319(15) 0.0497(9) Uani 1 1 d . .
C7 C 0.5097(4) 0.4519(2) 0.09836(13) 0.0493(9) Uani 1 1 d . .
C8 C 0.4403(5) 0.5131(2) 0.09169(18) 0.0662(12) Uani 1 1 d . .
H8 H 0.350628 0.510836 0.090578 0.079 Uiso 1 1 calc R U
C9 C 0.4993(5) 0.5768(3) 0.08666(19) 0.0752(14) Uani 1 1 d . .
H9 H 0.449677 0.616789 0.082673 0.09 Uiso 1 1 calc R U
C10 C 0.6309(5) 0.5814(2) 0.08753(19) 0.0683(12) Uani 1 1 d . .
H10 H 0.671586 0.624274 0.083719 0.082 Uiso 1 1 calc R U
C11 C 0.7022(5) 0.5216(2) 0.09413(16) 0.0588(10) Uani 1 1 d . .
H11 H 0.791751 0.524963 0.09486 0.071 Uiso 1 1 calc R U
C12 C 0.6458(4) 0.4564(2) 0.09975(13) 0.0454(8) Uani 1 1 d . .
C13 C 0.8612(4) 0.3774(2) 0.05078(17) 0.0613(11) Uani 1 1 d . .
C14 C 0.7752(6) 0.3861(4) 0.00370(18) 0.114(2) Uani 1 1 d . .
H14A H 0.745491 0.433367 0.001837 0.171 Uiso 1 1 calc R U
H14B H 0.702376 0.355395 0.006557 0.171 Uiso 1 1 calc R U
H14C H 0.823074 0.375044 -0.027176 0.171 Uiso 1 1 calc R U
C15 C 0.9735(6) 0.4304(3) 0.0508(3) 0.117(2) Uani 1 1 d . .
H15A H 1.027168 0.42263 0.020896 0.176 Uiso 1 1 calc R U
H15B H 1.023937 0.424595 0.081819 0.176 Uiso 1 1 calc R U
H15C H 0.939265 0.476771 0.049659 0.176 Uiso 1 1 calc R U
C16 C 0.9237(4) 0.3056(2) 0.04766(18) 0.0674(12) Uani 1 1 d . .
H16A H 0.85772 0.270505 0.047653 0.101 Uiso 1 1 calc R U
H16B H 0.979262 0.298964 0.077121 0.101 Uiso 1 1 calc R U
H16C H 0.973387 0.302208 0.016261 0.101 Uiso 1 1 calc R U
C17 C 0.8311(4) 0.3922(2) 0.17290(15) 0.0506(9) Uani 1 1 d . .
C18 C 0.7216(4) 0.3932(2) 0.21247(15) 0.0656(12) Uani 1 1 d . .
H18A H 0.674109 0.350383 0.21041 0.098 Uiso 1 1 calc R U
H18B H 0.664898 0.431531 0.205131 0.098 Uiso 1 1 calc R U
H18C H 0.756711 0.398384 0.246792 0.098 Uiso 1 1 calc R U
C19 C 0.9172(5) 0.3291(2) 0.18293(18) 0.0697(12) Uani 1 1 d . .
H19A H 0.945433 0.329402 0.218481 0.105 Uiso 1 1 calc R U
H19B H 0.990977 0.33091 0.160362 0.105 Uiso 1 1 calc R U
H19C H 0.869359 0.287216 0.176241 0.105 Uiso 1 1 calc R U
C20 C 0.9103(5) 0.4587(3) 0.17924(19) 0.0780(14) Uani 1 1 d . .
H20A H 0.856933 0.498391 0.171845 0.117 Uiso 1 1 calc R U
H20B H 0.98199 0.457887 0.155586 0.117 Uiso 1 1 calc R U
H20C H 0.94177 0.461775 0.214277 0.117 Uiso 1 1 calc R U
C21 C 0.4936(4) 0.14744(19) 0.16677(17) 0.0526(10) Uani 1 1 d . .
C22 C 0.3868(4) 0.1041(2) 0.1711(2) 0.0643(12) Uani 1 1 d . .
C23 C 0.3361(5) 0.0845(3) 0.2180(2) 0.0820(15) Uani 1 1 d . .
C24 C 0.3885(6) 0.1067(3) 0.2636(2) 0.0907(17) Uani 1 1 d . .
H24 H 0.354594 0.092972 0.295494 0.109 Uiso 1 1 calc R U
C25 C 0.4929(6) 0.1498(2) 0.26068(19) 0.0814(16) Uani 1 1 d . .
C26 C 0.5429(5) 0.1695(2) 0.21409(18) 0.0657(12) Uani 1 1 d . .
F1 F 0.3326(3) 0.07960(17) 0.12782(13) 0.0956(10) Uani 1 1 d . .
F2 F 0.2317(4) 0.0424(2) 0.21809(15) 0.1313(14) Uani 1 1 d . .
F3 F 0.5480(5) 0.17339(17) 0.30469(12) 0.1258(14) Uani 1 1 d . .
F4 F 0.6475(3) 0.21128(15) 0.21530(12) 0.0986(11) Uani 1 1 d . .
P1 P 0.74938(9) 0.37983(5) 0.10809(3) 0.04043(19) Uani 1 1 d . .
S1 S 0.55450(12) 0.16652(6) 0.10537(4) 0.0633(3) Uani 1 1 d . .

loop_
_atom_site_aniso_label
_atom_site_aniso_U_11
_atom_site_aniso_U_22
_atom_site_aniso_U_33
_atom_site_aniso_U_23
_atom_site_aniso_U_13
_atom_site_aniso_U_12
AU1 0.04062(8) 0.04905(9) 0.04885(9) 0.00026(7) -0.00231(7) 0.00045(6)
C1 0.053(2) 0.079(3) 0.050(2) -0.008(2) 0.0070(19) -0.002(2)
C2 0.055(3) 0.085(3) 0.079(3) 0.004(3) 0.017(3) -0.003(3)
C3 0.041(2) 0.082(3) 0.097(4) -0.009(3) 0.008(3) -0.003(2)
C4 0.051(3) 0.101(4) 0.083(4) -0.035(3) -0.011(3) -0.002(3)
C5 0.054(3) 0.096(3) 0.050(2) -0.011(2) -0.004(2) 0.008(2)
C6 0.0357(18) 0.065(2) 0.049(2) -0.0063(18) 0.0035(17) 0.0099(18)
C7 0.048(2) 0.067(2) 0.0336(19) -0.0018(17) -0.0008(16) 0.0136(19)
C8 0.058(3) 0.075(3) 0.066(3) 0.000(2) -0.002(2) 0.022(2)
C9 0.084(4) 0.067(3) 0.075(3) 0.003(3) -0.011(3) 0.030(3)
C10 0.085(4) 0.053(3) 0.067(3) 0.006(2) -0.014(3) 0.009(2)
C11 0.061(2) 0.053(2) 0.062(3) 0.0106(19) -0.005(2) 0.003(2)
C12 0.047(2) 0.054(2) 0.0353(19) 0.0027(15) -0.0011(16) 0.0094(18)
C13 0.060(2) 0.074(3) 0.050(2) 0.009(2) 0.017(2) 0.006(2)
C14 0.132(5) 0.170(6) 0.039(2) 0.015(3) 0.012(3) 0.080(5)
C15 0.122(5) 0.098(4) 0.132(6) -0.003(4) 0.076(5) -0.029(4)
C16 0.052(2) 0.087(3) 0.064(3) -0.005(2) 0.012(2) 0.015(2)
C17 0.053(2) 0.055(2) 0.044(2) 0.0012(17) -0.0105(18) -0.0023(18)
C18 0.074(3) 0.083(3) 0.039(2) -0.003(2) -0.006(2) 0.001(2)
C19 0.067(3) 0.081(3) 0.061(3) 0.007(2) -0.020(2) 0.013(3)
C20 0.077(3) 0.085(3) 0.071(3) 0.000(3) -0.020(3) -0.023(3)
C21 0.055(2) 0.0394(19) 0.063(3) 0.0015(18) -0.011(2) 0.0023(17)
C22 0.063(3) 0.059(3) 0.071(3) 0.010(2) -0.013(2) -0.009(2)
C23 0.080(4) 0.073(3) 0.093(4) 0.026(3) -0.001(3) -0.011(3)
C24 0.126(5) 0.081(4) 0.066(3) 0.018(3) 0.009(3) 0.002(3)
C25 0.133(5) 0.054(3) 0.057(3) 0.008(2) -0.024(3) 0.000(3)
C26 0.084(3) 0.045(2) 0.068(3) 0.010(2) -0.022(3) -0.009(2)
F1 0.096(2) 0.103(2) 0.088(2) 0.0136(17) -0.0279(17) -0.0503(18)
F2 0.113(3) 0.144(3) 0.137(3) 0.058(3) 0.001(2) -0.056(2)
F3 0.224(4) 0.089(2) 0.0641(19) 0.0075(17) -0.037(2) -0.015(3)
F4 0.124(3) 0.086(2) 0.085(2) 0.0172(16) -0.0460(19) -0.0423(18)
P1 0.0376(4) 0.0482(5) 0.0355(4) 0.0051(4) -0.0003(4) 0.0029(4)
S1 0.0666(7) 0.0569(6) 0.0666(7) -0.0095(5) 0.0008(6) -0.0096(5)

loop_
_atom_type_symbol
_atom_type_description
_atom_type_scat_dispersion_real
_atom_type_scat_dispersion_imag
_atom_type_scat_source
C C 0.0033 0.0016 'International Tables Vol C Tables 4.2.6.8 and 6.1.1.4'
H H 0 0 'International Tables Vol C Tables 4.2.6.8 and 6.1.1.4'
F F 0.0171 0.0103 'International Tables Vol C Tables 4.2.6.8 and 6.1.1.4'
P P 0.1023 0.0942 'International Tables Vol C Tables 4.2.6.8 and 6.1.1.4'
S S 0.1246 0.1234 'International Tables Vol C Tables 4.2.6.8 and 6.1.1.4'
Au Au -2.0133 8.8022 'International Tables Vol C Tables 4.2.6.8 and 6.1.1.4'

loop_
_exptl_crystal_face_index_h
_exptl_crystal_face_index_k
_exptl_crystal_face_index_l
_exptl_crystal_face_perp_dist
11 -1 25 0.1422
-11 1 -25 0.1422
0 -27 2 0.2462
0 27 -2 0.2462
10 1 -26 0.0957
-10 -1 26 0.0957

loop_
_geom_angle_atom_site_label_1
_geom_angle_atom_site_label_2
_geom_angle_atom_site_label_3
_geom_angle
P1 AU1 S1 173.69(4)
C2 C1 C6 121.1(4)
C2 C1 H1 119.5
C6 C1 H1 119.5
C3 C2 C1 119.9(5)
C3 C2 H2 120
C1 C2 H2 120
C2 C3 C4 120.0(5)
C2 C3 H3 120
C4 C3 H3 120
C3 C4 C5 120.8(5)
C3 C4 H4 119.6
C5 C4 H4 119.6
C4 C5 C6 120.6(5)
C4 C5 H5 119.7
C6 C5 H5 119.7
C5 C6 C1 117.6(4)
C5 C6 C7 120.6(4)
C1 C6 C7 121.5(4)
C8 C7 C12 118.0(4)
C8 C7 C6 115.1(4)
C12 C7 C6 126.9(4)
C9 C8 C7 122.3(4)
C9 C8 H8 118.8
C7 C8 H8 118.8
C10 C9 C8 120.0(4)
C10 C9 H9 120
C8 C9 H9 120
C9 C10 C11 118.9(5)
C9 C10 H10 120.6
C11 C10 H10 120.6
C10 C11 C12 122.7(4)
C10 C11 H11 118.7
C12 C11 H11 118.7
C11 C12 C7 118.1(4)
C11 C12 P1 119.3(3)
C7 C12 P1 122.6(3)
C14 C13 C16 107.9(4)
C14 C13 C15 111.7(5)
C16 C13 C15 106.0(4)
C14 C13 P1 105.2(3)
C16 C13 P1 109.0(3)
C15 C13 P1 116.6(3)
C13 C14 H14A 109.5
C13 C14 H14B 109.5
H14A C14 H14B 109.5
C13 C14 H14C 109.5
H14A C14 H14C 109.5
H14B C14 H14C 109.5
C13 C15 H15A 109.5
C13 C15 H15B 109.5
H15A C15 H15B 109.5
C13 C15 H15C 109.5
H15A C15 H15C 109.5
H15B C15 H15C 109.5
C13 C16 H16A 109.5
C13 C16 H16B 109.5
H16A C16 H16B 109.5
C13 C16 H16C 109.5
H16A C16 H16C 109.5
H16B C16 H16C 109.5
C18 C17 C20 108.5(4)
C18 C17 C19 109.4(3)
C20 C17 C19 109.4(4)
C18 C17 P1 105.0(3)
C20 C17 P1 116.2(3)
C19 C17 P1 108.1(3)
C17 C18 H18A 109.5
C17 C18 H18B 109.5
H18A C18 H18B 109.5
C17 C18 H18C 109.5
H18A C18 H18C 109.5
H18B C18 H18C 109.5
C17 C19 H19A 109.5
C17 C19 H19B 109.5
H19A C19 H19B 109.5
C17 C19 H19C 109.5
H19A C19 H19C 109.5
H19B C19 H19C 109.5
C17 C20 H20A 109.5
C17 C20 H20B 109.5
H20A C20 H20B 109.5
C17 C20 H20C 109.5
H20A C20 H20C 109.5
H20B C20 H20C 109.5
C26 C21 C22 114.0(4)
C26 C21 S1 126.8(3)
C22 C21 S1 119.2(3)
F1 C22 C23 118.6(4)
F1 C22 C21 118.7(4)
C23 C22 C21 122.7(5)
F2 C23 C24 120.4(5)
F2 C23 C22 118.2(5)
C24 C23 C22 121.4(5)
C23 C24 C25 117.3(5)
C23 C24 H24 121.4
C25 C24 H24 121.4
F3 C25 C26 119.1(5)
F3 C25 C24 119.6(5)
C26 C25 C24 121.3(5)
F4 C26 C25 116.8(4)
F4 C26 C21 119.9(4)
C25 C26 C21 123.3(4)
C12 P1 C13 106.84(18)
C12 P1 C17 105.36(17)
C13 P1 C17 114.9(2)
C12 P1 AU1 114.96(13)
C13 P1 AU1 106.76(15)
C17 P1 AU1 108.26(12)
C21 S1 AU1 107.24(13)

loop_
_geom_bond_atom_site_label_1
_geom_bond_atom_site_label_2
_geom_bond_distance
AU1 P1 2.2728(9)
AU1 S1 2.3024(11)
C1 C2 1.384(6)
C1 C6 1.389(6)
C1 H1 0.93
C2 C3 1.358(7)
C2 H2 0.93
C3 C4 1.358(7)
C3 H3 0.93
C4 C5 1.380(7)
C4 H4 0.93
C5 C6 1.383(6)
C5 H5 0.93
C6 C7 1.490(6)
C7 C8 1.388(6)
C7 C12 1.412(5)
C8 C9 1.375(7)
C8 H8 0.93
C9 C10 1.365(7)
C9 H9 0.93
C10 C11 1.377(6)
C10 H10 0.93
C11 C12 1.390(6)
C11 H11 0.93
C12 P1 1.832(4)
C13 C14 1.513(7)
C13 C16 1.525(6)
C13 C15 1.546(7)
C13 P1 1.875(4)
C14 H14A 0.96
C14 H14B 0.96
C14 H14C 0.96
C15 H15A 0.96
C15 H15B 0.96
C15 H15C 0.96
C16 H16A 0.96
C16 H16B 0.96
C16 H16C 0.96
C17 C18 1.524(6)
C17 C20 1.527(6)
C17 C19 1.528(6)
C17 P1 1.884(4)
C18 H18A 0.96
C18 H18B 0.96
C18 H18C 0.96
C19 H19A 0.96
C19 H19B 0.96
C19 H19C 0.96
C20 H20A 0.96
C20 H20B 0.96
C20 H20C 0.96
C21 C26 1.386(6)
C21 C22 1.389(6)
C21 S1 1.740(4)
C22 F1 1.333(5)
C22 C23 1.369(7)
C23 F2 1.350(6)
C23 C24 1.360(8)
C24 C25 1.364(7)
C24 H24 0.93
C25 F3 1.346(6)
C25 C26 1.359(7)
C26 F4 1.348(5)

loop_
_geom_torsion_atom_site_label_1
_geom_torsion_atom_site_label_2
_geom_torsion_atom_site_label_3
_geom_torsion_atom_site_label_4
_geom_torsion
C6 C1 C2 C3 -0.3(7)
C1 C2 C3 C4 -0.7(8)
C2 C3 C4 C5 1.0(8)
C3 C4 C5 C6 -0.4(7)
C4 C5 C6 C1 -0.5(6)
C4 C5 C6 C7 -173.3(4)
C2 C1 C6 C5 0.8(6)
C2 C1 C6 C7 173.6(4)
C5 C6 C7 C8 76.4(5)
C1 C6 C7 C8 -96.1(5)
C5 C6 C7 C12 -103.4(5)
C1 C6 C7 C12 84.1(5)
C12 C7 C8 C9 -0.2(6)
C6 C7 C8 C9 179.9(4)
C7 C8 C9 C10 0.8(8)
C8 C9 C10 C11 -0.8(8)
C9 C10 C11 C12 0.3(7)
C10 C11 C12 C7 0.2(6)
C10 C11 C12 P1 179.8(4)
C8 C7 C12 C11 -0.3(5)
C6 C7 C12 C11 179.5(4)
C8 C7 C12 P1 -179.8(3)
C6 C7 C12 P1 0.0(5)
C26 C21 C22 F1 -179.6(4)
S1 C21 C22 F1 -1.4(6)
C26 C21 C22 C23 -0.7(6)
S1 C21 C22 C23 177.5(4)
F1 C22 C23 F2 -1.4(7)
C21 C22 C23 F2 179.7(4)
F1 C22 C23 C24 178.7(5)
C21 C22 C23 C24 -0.2(8)
F2 C23 C24 C25 -179.2(5)
C22 C23 C24 C25 0.7(8)
C23 C24 C25 F3 179.8(5)
C23 C24 C25 C26 -0.4(8)
F3 C25 C26 F4 1.0(7)
C24 C25 C26 F4 -178.8(5)
F3 C25 C26 C21 179.3(4)
C24 C25 C26 C21 -0.5(8)
C22 C21 C26 F4 179.3(4)
S1 C21 C26 F4 1.3(6)
C22 C21 C26 C25 1.0(7)
S1 C21 C26 C25 -177.0(4)
C11 C12 P1 C13 -56.5(4)
C7 C12 P1 C13 123.0(3)
C11 C12 P1 C17 66.1(3)
C7 C12 P1 C17 -114.4(3)
C11 C12 P1 AU1 -174.8(3)
C7 C12 P1 AU1 4.7(3)
C14 C13 P1 C12 -49.2(4)
C16 C13 P1 C12 -164.8(3)
C15 C13 P1 C12 75.3(4)
C14 C13 P1 C17 -165.7(4)
C16 C13 P1 C17 78.8(4)
C15 C13 P1 C17 -41.2(5)
C14 C13 P1 AU1 74.3(4)
C16 C13 P1 AU1 -41.3(3)
C15 C13 P1 AU1 -161.3(4)
C18 C17 P1 C12 62.1(3)
C20 C17 P1 C12 -57.8(4)
C19 C17 P1 C12 178.8(3)
C18 C17 P1 C13 179.4(3)
C20 C17 P1 C13 59.5(4)
C19 C17 P1 C13 -63.9(3)
C18 C17 P1 AU1 -61.4(3)
C20 C17 P1 AU1 178.7(3)
C19 C17 P1 AU1 55.3(3)
C26 C21 S1 AU1 -32.5(4)
C22 C21 S1 AU1 149.6(3)
